data_1564609
loop_
_publ_author_name
'Li, Menglian'
'Li, Shaorui'
'Zhang, Kexin'
'Chi, Xin'
'Zhou, Hang'
'Xu, Hai-Bing'
'Zhang, Yuexing'
'Li, Quan'
'Wang, Dong'
'Zeng, Ming-Hua'

_publ_section_title
;
 Coordination-directed self-assembly of molecular motors: towards a
 two-wheel drive nanocar.
;
_journal_issue 39
_journal_name_full Nanoscale
_journal_page_first 16748
_journal_page_last 16754
_journal_paper_doi 10.1039/d1nr05046j
_journal_volume 13
_journal_year 2021
_chemical_formula_moiety 'C54 H44 Ag1 N4 O4'
_chemical_formula_sum 'C54 H44 Ag N4 O4'
_chemical_formula_weight 922.82
_space_group_crystal_system monoclinic
_space_group_IT_number 15
_space_group_name_Hall '-C 2yc'
_space_group_name_H-M_alt 'C 1 2/c 1'
_atom_sites_solution_hydrogens geom
_audit_creation_method SHELXL-2016/6
_audit_update_record
;
2021-05-07 deposited with the CCDC.	2021-09-08 downloaded from the CCDC.
;
_cell_angle_alpha 90
_cell_angle_beta 92.801(3)
_cell_angle_gamma 90
_cell_formula_units_Z 4
_cell_length_a 38.1630(11)
_cell_length_b 17.6194(7)
_cell_length_c 7.3988(3)
_cell_measurement_reflns_used 5791
_cell_measurement_temperature 293(2)
_cell_measurement_theta_max 72.0460
_cell_measurement_theta_min 2.7310
_cell_volume 4969.1(3)
_computing_cell_refinement 'CrysAlisPro 1.171.39.34b (Rigaku OD, 2017)'
_computing_data_collection 'CrysAlisPro 1.171.39.34b (Rigaku OD, 2017)'
_computing_data_reduction 'CrysAlisPro 1.171.39.34b (Rigaku OD, 2017)'
_computing_molecular_graphics 'Olex2 (Dolomanov et al., 2009)'
_computing_publication_material 'Olex2 (Dolomanov et al., 2009)'
_computing_structure_refinement 'SHELXL-2016/6 (Sheldrick, 2016)'
_computing_structure_solution 'ShelXT (Sheldrick, 2015)'
_diffrn_ambient_temperature 293(2)
_diffrn_measured_fraction_theta_full 0.996
_diffrn_measured_fraction_theta_max 0.996
_diffrn_measurement_device_type 'XtaLAB Synergy, Dualflex, HyPix'
_diffrn_measurement_method '\w scans'
_diffrn_radiation_type CuK\a
_diffrn_radiation_wavelength 1.54184
_diffrn_reflns_av_R_equivalents 0.0431
_diffrn_reflns_av_unetI/netI 0.0433
_diffrn_reflns_Laue_measured_fraction_full 0.996
_diffrn_reflns_Laue_measured_fraction_max 0.996
_diffrn_reflns_limit_h_max 45
_diffrn_reflns_limit_h_min -45
_diffrn_reflns_limit_k_max 20
_diffrn_reflns_limit_k_min -19
_diffrn_reflns_limit_l_max 8
_diffrn_reflns_limit_l_min -8
_diffrn_reflns_number 15454
_diffrn_reflns_point_group_measured_fraction_full 0.996
_diffrn_reflns_point_group_measured_fraction_max 0.996
_diffrn_reflns_theta_full 67.074
_diffrn_reflns_theta_max 67.074
_diffrn_reflns_theta_min 2.318
_exptl_absorpt_coefficient_mu 3.622
_exptl_absorpt_correction_T_max 1.00000
_exptl_absorpt_correction_T_min 0.53769
_exptl_absorpt_correction_type multi-scan
_exptl_crystal_colour 'clear light colourless'
_exptl_crystal_density_diffrn 1.234
_exptl_crystal_description block
_exptl_crystal_F_000 1908
_exptl_crystal_size_max 0.2
_exptl_crystal_size_mid 0.2
_exptl_crystal_size_min 0.2
_refine_diff_density_max 0.213
_refine_diff_density_min -0.256
_refine_diff_density_rms 0.039
_refine_ls_extinction_method none
_refine_ls_goodness_of_fit_ref 1.047
_refine_ls_hydrogen_treatment constr
_refine_ls_matrix_type full
_refine_ls_number_parameters 292
_refine_ls_number_reflns 4418
_refine_ls_number_restraints 0
_refine_ls_restrained_S_all 1.047
_refine_ls_R_factor_all 0.0551
_refine_ls_R_factor_gt 0.0421
_refine_ls_shift/su_max 0.001
_refine_ls_shift/su_mean 0.000
_refine_ls_structure_factor_coef Fsqd
_refine_ls_weighting_details 'w=1/[\s^2^(Fo^2^)+(0.0454P)^2^+2.2746P] where P=(Fo^2^+2Fc^2^)/3'
_refine_ls_weighting_scheme calc
_refine_ls_wR_factor_gt 0.1052
_refine_ls_wR_factor_ref 0.1122
_reflns_Friedel_coverage 0.000
_reflns_number_gt 3404
_reflns_number_total 4418
_reflns_threshold_expression 'I > 2\s(I)'
_cod_data_source_file d1nr05046j2.cif
_cod_data_source_block z_sq
_cod_depositor_comments 'Adding full bibliography for 1564608--1564609.cif.'
_cod_original_sg_symbol_H-M 'C 2/c'
_cod_database_code 1564609
_shelx_shelxl_version_number 2016/6
_shelx_space_group_comment
;
The symmetry employed for this shelxl refinement is uniquely defined
by the following loop, which should always be used as a source of
symmetry information in preference to the above space-group names.
They are only intended as comments.
;

loop_
_space_group_symop_operation_xyz
'x, y, z'
'-x, y, -z+1/2'
'x+1/2, y+1/2, z'
'-x+1/2, y+1/2, -z+1/2'
'-x, -y, -z'
'x, -y, z-1/2'
'-x+1/2, -y+1/2, -z'
'x+1/2, -y+1/2, z-1/2'

loop_
_atom_site_label
_atom_site_type_symbol
_atom_site_fract_x
_atom_site_fract_y
_atom_site_fract_z
_atom_site_U_iso_or_equiv
_atom_site_adp_type
_atom_site_occupancy
_atom_site_site_symmetry_order
_atom_site_calc_flag
_atom_site_refinement_flags_posn
_atom_site_refinement_flags_adp
_atom_site_refinement_flags_occupancy
_atom_site_disorder_assembly
_atom_site_disorder_group
Ag1 Ag 0.4996(3) 0.4930(7) 0.9833(15) 0.0963(12) Uani 0.5 1 d . . P . .
O28 O 0.21338(4) 0.57532(10) 0.5791(2) 0.0630(4) Uani 1 1 d . . . . .
O30 O 0.23277(5) 0.65253(11) 0.3142(2) 0.0687(5) Uani 1 1 d . . . . .
C10 C 0.27152(6) 0.62530(13) 0.5667(3) 0.0516(5) Uani 1 1 d . . . . .
N23 N 0.43728(6) 0.47207(15) 0.8353(3) 0.0711(6) Uani 1 1 d . . . . .
C11 C 0.24596(6) 0.58410(13) 0.6613(3) 0.0544(6) Uani 1 1 d . . . . .
C2 C 0.30571(6) 0.63224(13) 0.6522(3) 0.0534(5) Uani 1 1 d . . . . .
C9 C 0.26500(6) 0.66351(13) 0.3960(3) 0.0564(6) Uani 1 1 d . . . . .
C19 C 0.39356(6) 0.56500(15) 0.7288(3) 0.0571(6) Uani 1 1 d . . . . .
C14 C 0.31231(6) 0.60215(15) 0.8282(4) 0.0609(6) Uani 1 1 d . . . . .
H14 H 0.334317 0.608468 0.885878 0.073 Uiso 1 1 calc R U . . .
C12 C 0.25400(7) 0.55367(15) 0.8296(4) 0.0629(6) Uani 1 1 d . . . . .
H12 H 0.237264 0.525736 0.888162 0.075 Uiso 1 1 calc R U . . .
C15 C 0.42607(6) 0.54282(17) 0.8083(3) 0.0604(6) Uani 1 1 d . . . . .
N24 N 0.47733(6) 0.61185(17) 0.9405(4) 0.0881(8) Uani 1 1 d . . . . .
C3 C 0.33167(6) 0.67457(14) 0.5646(4) 0.0580(6) Uani 1 1 d . . . . .
C4 C 0.36801(6) 0.69295(15) 0.6237(4) 0.0640(7) Uani 1 1 d . . . . .
C18 C 0.39268(6) 0.64812(15) 0.7107(4) 0.0640(7) Uani 1 1 d . . . . .
C13 C 0.28728(7) 0.56472(16) 0.9126(4) 0.0640(6) Uani 1 1 d . . . . .
H13 H 0.292154 0.545777 1.028444 0.077 Uiso 1 1 calc R U . . .
C8 C 0.28968(7) 0.70916(15) 0.3249(4) 0.0646(7) Uani 1 1 d . . . . .
H8 H 0.284393 0.735694 0.218355 0.078 Uiso 1 1 calc R U . . .
C20 C 0.37142(7) 0.50700(14) 0.6681(4) 0.0609(6) Uani 1 1 d . . . . .
H20 H 0.349940 0.517478 0.608566 0.073 Uiso 1 1 calc R U . . .
C7 C 0.32280(7) 0.71620(14) 0.4112(4) 0.0630(6) Uani 1 1 d . . . . .
C21 C 0.38230(7) 0.43314(16) 0.6990(4) 0.0678(7) Uani 1 1 d . . . . .
H21 H 0.367522 0.393221 0.664153 0.081 Uiso 1 1 calc R U . . .
C29 C 0.18817(7) 0.53139(18) 0.6698(5) 0.0763(8) Uani 1 1 d . . . . .
H29A H 0.166972 0.527721 0.594906 0.114 Uiso 1 1 calc R U . . .
H29B H 0.183218 0.555441 0.782117 0.114 Uiso 1 1 calc R U . . .
H29C H 0.197368 0.481452 0.693300 0.114 Uiso 1 1 calc R U . . .
C31 C 0.22475(8) 0.69163(17) 0.1481(4) 0.0724(7) Uani 1 1 d . . . . .
H31A H 0.241178 0.677004 0.060295 0.109 Uiso 1 1 calc R U . . .
H31B H 0.226272 0.745377 0.168277 0.109 Uiso 1 1 calc R U . . .
H31C H 0.201415 0.678771 0.104249 0.109 Uiso 1 1 calc R U . . .
C16 C 0.44599(6) 0.61068(18) 0.8504(4) 0.0702(7) Uani 1 1 d . . . . .
C22 C 0.41485(8) 0.41775(18) 0.7811(4) 0.0731(8) Uani 1 1 d . . . . .
H22 H 0.421361 0.367362 0.799311 0.088 Uiso 1 1 calc R U . . .
C6 C 0.35246(8) 0.76683(17) 0.3625(5) 0.0774(8) Uani 1 1 d . . . . .
H6A H 0.344092 0.816972 0.327693 0.093 Uiso 1 1 calc R U . . .
H6B H 0.365327 0.745397 0.264820 0.093 Uiso 1 1 calc R U . . .
C17 C 0.42691(7) 0.67459(17) 0.7915(5) 0.0754(8) Uani 1 1 d . . . . .
C5 C 0.37534(7) 0.76953(16) 0.5413(5) 0.0785(9) Uani 1 1 d . . . . .
H5 H 0.400223 0.774105 0.515996 0.094 Uiso 1 1 calc R U . . .
C32 C 0.36394(9) 0.83583(18) 0.6588(6) 0.0964(11) Uani 1 1 d . . . . .
H32A H 0.338787 0.838620 0.654910 0.145 Uiso 1 1 calc R U . . .
H32B H 0.373276 0.882348 0.613798 0.145 Uiso 1 1 calc R U . . .
H32C H 0.372594 0.828049 0.781441 0.145 Uiso 1 1 calc R U . . .
C27 C 0.44132(9) 0.7444(2) 0.8299(7) 0.1093(13) Uani 1 1 d . . . . .
H27 H 0.429688 0.788761 0.794509 0.131 Uiso 1 1 calc R U . . .
C25 C 0.49038(10) 0.6810(3) 0.9740(6) 0.1156(14) Uani 1 1 d . . . . .
H25 H 0.512141 0.684535 1.035717 0.139 Uiso 1 1 calc R U . . .
C26 C 0.47371(10) 0.7470(3) 0.9231(7) 0.1251(16) Uani 1 1 d . . . . .
H26 H 0.484121 0.793544 0.951000 0.150 Uiso 1 1 calc R U . . .

loop_
_atom_site_aniso_label
_atom_site_aniso_U_11
_atom_site_aniso_U_22
_atom_site_aniso_U_33
_atom_site_aniso_U_23
_atom_site_aniso_U_13
_atom_site_aniso_U_12
Ag1 0.0564(4) 0.128(3) 0.103(3) 0.0213(17) -0.0103(16) 0.0234(16)
O28 0.0519(9) 0.0710(11) 0.0654(11) 0.0101(8) -0.0030(8) 0.0008(8)
O30 0.0628(10) 0.0801(12) 0.0617(11) 0.0170(9) -0.0129(8) -0.0016(8)
C10 0.0552(12) 0.0470(12) 0.0523(13) 0.0017(10) -0.0001(10) 0.0095(10)
N23 0.0583(13) 0.0842(15) 0.0707(15) 0.0137(12) 0.0013(11) 0.0231(12)
C11 0.0516(12) 0.0518(13) 0.0592(15) 0.0010(11) -0.0014(10) 0.0088(10)
C2 0.0531(12) 0.0507(13) 0.0562(14) 0.0021(11) 0.0006(10) 0.0111(10)
C9 0.0565(13) 0.0541(13) 0.0581(14) 0.0049(11) -0.0043(11) 0.0079(10)
C19 0.0470(12) 0.0714(16) 0.0529(14) 0.0054(12) 0.0013(10) 0.0089(11)
C14 0.0537(13) 0.0668(15) 0.0614(16) 0.0032(12) -0.0047(11) 0.0111(11)
C12 0.0603(14) 0.0658(15) 0.0631(16) 0.0093(12) 0.0096(12) 0.0074(12)
C15 0.0451(12) 0.0847(18) 0.0512(14) 0.0081(13) 0.0006(10) 0.0116(12)
N24 0.0458(11) 0.115(2) 0.102(2) 0.0134(16) -0.0114(12) -0.0021(13)
C3 0.0521(13) 0.0528(13) 0.0687(16) 0.0042(12) -0.0020(11) 0.0064(10)
C4 0.0521(13) 0.0625(15) 0.0768(18) 0.0010(13) -0.0011(12) 0.0054(11)
C18 0.0483(12) 0.0675(16) 0.0756(17) 0.0013(13) -0.0030(12) 0.0051(11)
C13 0.0603(14) 0.0789(17) 0.0525(14) 0.0122(12) 0.0001(11) 0.0123(12)
C8 0.0665(15) 0.0626(15) 0.0640(16) 0.0165(13) -0.0046(13) 0.0071(12)
C20 0.0588(14) 0.0691(16) 0.0541(14) 0.0031(12) -0.0045(11) 0.0091(11)
C7 0.0590(14) 0.0553(14) 0.0748(18) 0.0115(12) 0.0038(12) 0.0054(11)
C21 0.0731(16) 0.0715(17) 0.0582(16) 0.0027(13) -0.0041(13) 0.0065(13)
C29 0.0588(15) 0.0819(18) 0.088(2) 0.0143(16) 0.0024(14) -0.0049(13)
C31 0.0758(17) 0.0810(19) 0.0592(16) 0.0122(14) -0.0101(13) 0.0099(14)
C16 0.0442(12) 0.091(2) 0.0747(18) 0.0069(15) 0.0000(12) 0.0067(13)
C22 0.0775(18) 0.0703(17) 0.0711(18) 0.0084(14) -0.0002(14) 0.0150(15)
C6 0.0671(16) 0.0664(17) 0.099(2) 0.0206(16) 0.0041(15) 0.0009(13)
C17 0.0482(13) 0.0799(19) 0.097(2) 0.0033(16) -0.0054(13) -0.0008(13)
C5 0.0536(14) 0.0662(17) 0.115(3) 0.0129(16) 0.0007(15) 0.0002(12)
C32 0.078(2) 0.072(2) 0.138(3) -0.005(2) -0.012(2) 0.0026(15)
C27 0.0668(19) 0.093(2) 0.165(4) -0.002(2) -0.023(2) -0.0081(17)
C25 0.0614(18) 0.139(4) 0.143(4) 0.004(3) -0.030(2) -0.017(2)
C26 0.076(2) 0.115(3) 0.181(5) -0.008(3) -0.032(3) -0.018(2)

loop_
_atom_type_symbol
_atom_type_description
_atom_type_scat_dispersion_real
_atom_type_scat_dispersion_imag
_atom_type_scat_source
C C 0.0181 0.0091 'International Tables Vol C Tables 4.2.6.8 and 6.1.1.4'
H H 0.0000 0.0000 'International Tables Vol C Tables 4.2.6.8 and 6.1.1.4'
Ag Ag 0.1306 4.2820 'International Tables Vol C Tables 4.2.6.8 and 6.1.1.4'
N N 0.0311 0.0180 'International Tables Vol C Tables 4.2.6.8 and 6.1.1.4'
O O 0.0492 0.0322 'International Tables Vol C Tables 4.2.6.8 and 6.1.1.4'

loop_
_geom_angle_atom_site_label_1
_geom_angle_atom_site_label_2
_geom_angle_atom_site_label_3
_geom_angle
_geom_angle_site_symmetry_1
_geom_angle_site_symmetry_3
_geom_angle_publ_flag
Ag1 Ag1 N24 114(4) 5_667 5_667 ?
Ag1 Ag1 N24 58(4) 5_667 . ?
N24 Ag1 N24 172.0(5) 5_667 . ?
Ag1 Ag1 N23 116(4) 5_667 . ?
N24 Ag1 N23 110.4(5) 5_667 . ?
N24 Ag1 N23 75.1(4) . . ?
C11 O28 C29 118.1(2) . . ?
C9 O30 C31 117.8(2) . . ?
C11 C10 C2 117.3(2) . . ?
C11 C10 C9 125.1(2) . . ?
C2 C10 C9 117.6(2) . . ?
C15 N23 C22 115.5(2) . . ?
C15 N23 Ag1 102.2(3) . . ?
C22 N23 Ag1 142.3(3) . . ?
O28 C11 C12 121.1(2) . . ?
O28 C11 C10 117.9(2) . . ?
C12 C11 C10 121.0(2) . . ?
C14 C2 C3 121.3(2) . . ?
C14 C2 C10 119.5(2) . . ?
C3 C2 C10 119.0(2) . . ?
O30 C9 C8 122.7(2) . . ?
O30 C9 C10 115.9(2) . . ?
C8 C9 C10 121.4(2) . . ?
C20 C19 C15 116.3(2) . . ?
C20 C19 C18 133.9(2) . . ?
C15 C19 C18 109.4(2) . . ?
C13 C14 C2 120.9(2) . . ?
C13 C14 H14 119.5 . . ?
C2 C14 H14 119.5 . . ?
C11 C12 C13 120.1(2) . . ?
C11 C12 H12 120.0 . . ?
C13 C12 H12 120.0 . . ?
N23 C15 C19 126.6(3) . . ?
N23 C15 C16 125.6(2) . . ?
C19 C15 C16 107.8(2) . . ?
C25 N24 C16 115.0(3) . . ?
C25 N24 Ag1 127.1(4) . 5_667 ?
C16 N24 Ag1 118.0(4) . 5_667 ?
C25 N24 Ag1 132.8(4) . . ?
C16 N24 Ag1 111.9(3) . . ?
Ag1 N24 Ag1 8.0(5) 5_667 . ?
C7 C3 C2 120.4(2) . . ?
C7 C3 C4 108.5(2) . . ?
C2 C3 C4 130.4(2) . . ?
C18 C4 C3 129.1(2) . . ?
C18 C4 C5 124.7(2) . . ?
C3 C4 C5 105.5(2) . . ?
C4 C18 C19 129.1(2) . . ?
C4 C18 C17 125.5(3) . . ?
C19 C18 C17 105.1(2) . . ?
C14 C13 C12 121.1(2) . . ?
C14 C13 H13 119.4 . . ?
C12 C13 H13 119.4 . . ?
C9 C8 C7 120.3(2) . . ?
C9 C8 H8 119.9 . . ?
C7 C8 H8 119.9 . . ?
C21 C20 C19 117.9(2) . . ?
C21 C20 H20 121.1 . . ?
C19 C20 H20 121.1 . . ?
C3 C7 C8 120.7(2) . . ?
C3 C7 C6 110.9(2) . . ?
C8 C7 C6 128.4(2) . . ?
C20 C21 C22 120.9(3) . . ?
C20 C21 H21 119.5 . . ?
C22 C21 H21 119.5 . . ?
O28 C29 H29A 109.5 . . ?
O28 C29 H29B 109.5 . . ?
H29A C29 H29B 109.5 . . ?
O28 C29 H29C 109.5 . . ?
H29A C29 H29C 109.5 . . ?
H29B C29 H29C 109.5 . . ?
O30 C31 H31A 109.5 . . ?
O30 C31 H31B 109.5 . . ?
H31A C31 H31B 109.5 . . ?
O30 C31 H31C 109.5 . . ?
H31A C31 H31C 109.5 . . ?
H31B C31 H31C 109.5 . . ?
N24 C16 C17 125.5(3) . . ?
N24 C16 C15 124.6(3) . . ?
C17 C16 C15 109.8(2) . . ?
N23 C22 C21 122.8(3) . . ?
N23 C22 H22 118.6 . . ?
C21 C22 H22 118.6 . . ?
C7 C6 C5 102.3(2) . . ?
C7 C6 H6A 111.3 . . ?
C5 C6 H6A 111.3 . . ?
C7 C6 H6B 111.3 . . ?
C5 C6 H6B 111.3 . . ?
H6A C6 H6B 109.2 . . ?
C27 C17 C16 117.4(3) . . ?
C27 C17 C18 134.5(3) . . ?
C16 C17 C18 107.9(2) . . ?
C4 C5 C32 112.8(3) . . ?
C4 C5 C6 102.1(2) . . ?
C32 C5 C6 110.1(2) . . ?
C4 C5 H5 110.5 . . ?
C32 C5 H5 110.5 . . ?
C6 C5 H5 110.5 . . ?
C5 C32 H32A 109.5 . . ?
C5 C32 H32B 109.5 . . ?
H32A C32 H32B 109.5 . . ?
C5 C32 H32C 109.5 . . ?
H32A C32 H32C 109.5 . . ?
H32B C32 H32C 109.5 . . ?
C17 C27 C26 118.1(4) . . ?
C17 C27 H27 120.9 . . ?
C26 C27 H27 120.9 . . ?
N24 C25 C26 124.0(3) . . ?
N24 C25 H25 118.0 . . ?
C26 C25 H25 118.0 . . ?
C25 C26 C27 120.0(4) . . ?
C25 C26 H26 120.0 . . ?
C27 C26 H26 120.0 . . ?

loop_
_geom_bond_atom_site_label_1
_geom_bond_atom_site_label_2
_geom_bond_distance
_geom_bond_site_symmetry_2
_geom_bond_publ_flag
Ag1 Ag1 0.349(17) 5_667 ?
Ag1 N24 2.111(13) 5_667 ?
Ag1 N24 2.277(13) . ?
Ag1 N23 2.597(11) . ?
O28 C11 1.366(3) . ?
O28 C29 1.428(3) . ?
O30 C9 1.358(3) . ?
O30 C31 1.429(3) . ?
C10 C11 1.426(3) . ?
C10 C2 1.427(3) . ?
C10 C9 1.442(3) . ?
N23 C15 1.330(4) . ?
N23 C22 1.333(4) . ?
C11 C12 1.377(4) . ?
C2 C14 1.417(3) . ?
C2 C3 1.422(4) . ?
C9 C8 1.364(4) . ?
C19 C20 1.387(4) . ?
C19 C15 1.402(3) . ?
C19 C18 1.471(4) . ?
C14 C13 1.340(4) . ?
C14 H14 0.9300 . ?
C12 C13 1.397(4) . ?
C12 H12 0.9300 . ?
C15 C16 1.443(4) . ?
N24 C25 1.334(5) . ?
N24 C16 1.341(3) . ?
C3 C7 1.379(4) . ?
C3 C4 1.470(3) . ?
C4 C18 1.366(4) . ?
C4 C5 1.512(4) . ?
C18 C17 1.485(4) . ?
C13 H13 0.9300 . ?
C8 C7 1.394(4) . ?
C8 H8 0.9300 . ?
C20 C21 1.382(4) . ?
C20 H20 0.9300 . ?
C7 C6 1.499(4) . ?
C21 C22 1.383(4) . ?
C21 H21 0.9300 . ?
C29 H29A 0.9600 . ?
C29 H29B 0.9600 . ?
C29 H29C 0.9600 . ?
C31 H31A 0.9600 . ?
C31 H31B 0.9600 . ?
C31 H31C 0.9600 . ?
C16 C17 1.399(4) . ?
C22 H22 0.9300 . ?
C6 C5 1.550(4) . ?
C6 H6A 0.9700 . ?
C6 H6B 0.9700 . ?
C17 C27 1.372(5) . ?
C5 C32 1.532(5) . ?
C5 H5 0.9800 . ?
C32 H32A 0.9600 . ?
C32 H32B 0.9600 . ?
C32 H32C 0.9600 . ?
C27 C26 1.386(5) . ?
C27 H27 0.9300 . ?
C25 C26 1.370(6) . ?
C25 H25 0.9300 . ?
C26 H26 0.9300 . ?
